data_2230130
loop_
_publ_author_name
'Khan, Salman Tariq'
'Yu, Peng'
'Nelofar, Aisha'
'Ahmed, Zaheer'
'Chantrapromma, Suchada'

_publ_section_title
;
 2-(<i>N</i>-Phenylmethanesulfonamido)ethyl
 1<i>H</i>-pyrrole-2-carboxylate
;
_journal_coeditor_code RZ2576
_journal_issue 5
_journal_name_full 'Acta Crystallographica Section E'
_journal_page_first o1125
_journal_page_last o1126
_journal_paper_doi 10.1107/S160053681101261X
_journal_volume 67
_journal_year 2011
_chemical_formula_iupac 'C14 H16 N2 O4 S'
_chemical_formula_moiety 'C14 H16 N2 O4 S'
_chemical_formula_sum 'C14 H16 N2 O4 S'
_chemical_formula_weight 308.36
_chemical_name_systematic
;
2-(<i>N</i>-Phenylmethanesulfonamido)ethyl 1<i>H</i>-pyrrole-2-carboxylate
;
_space_group_IT_number 14
_symmetry_cell_setting monoclinic
_symmetry_space_group_name_Hall '-P 2ybc'
_symmetry_space_group_name_H-M 'P 1 21/c 1'
_atom_sites_solution_hydrogens geom
_atom_sites_solution_primary direct
_atom_sites_solution_secondary difmap
_audit_creation_method SHELXL-97
_cell_angle_alpha 90.00
_cell_angle_beta 104.47(3)
_cell_angle_gamma 90.00
_cell_formula_units_Z 4
_cell_length_a 12.186(2)
_cell_length_b 5.6516(11)
_cell_length_c 22.160(4)
_cell_measurement_reflns_used 3499
_cell_measurement_temperature 153(2)
_cell_measurement_theta_max 27.83
_cell_measurement_theta_min 1.73
_cell_volume 1477.8(5)
_computing_cell_refinement 'CrystalClear (Rigaku, 2005)'
_computing_data_collection 'CrystalClear (Rigaku, 2005)'
_computing_data_reduction 'CrystalClear (Rigaku, 2005)'
_computing_molecular_graphics 'SHELXTL (Sheldrick, 2008)'
_computing_publication_material
;
SHELXTL (Sheldrick, 2008) and PLATON (Spek, 2009)
;
_computing_structure_refinement 'SHELXTL (Sheldrick, 2008)'
_computing_structure_solution 'SHELXTL (Sheldrick, 2008)'
_diffrn_ambient_temperature 153(2)
_diffrn_detector_area_resol_mean 14.63
_diffrn_measured_fraction_theta_full 0.995
_diffrn_measured_fraction_theta_max 0.995
_diffrn_measurement_device_type 'Rigaku Saturn CCD area-detector'
_diffrn_measurement_method '\w and \f'
_diffrn_radiation_monochromator multilayer
_diffrn_radiation_source 'rotating anode'
_diffrn_radiation_type MoK\a
_diffrn_radiation_wavelength 0.71073
_diffrn_reflns_av_R_equivalents 0.0504
_diffrn_reflns_av_sigmaI/netI 0.0630
_diffrn_reflns_limit_h_max 14
_diffrn_reflns_limit_h_min -16
_diffrn_reflns_limit_k_max 7
_diffrn_reflns_limit_k_min -6
_diffrn_reflns_limit_l_max 29
_diffrn_reflns_limit_l_min -28
_diffrn_reflns_number 12044
_diffrn_reflns_theta_full 27.83
_diffrn_reflns_theta_max 27.83
_diffrn_reflns_theta_min 1.73
_diffrn_standards_decay_% 0
_diffrn_standards_interval_count 0
_diffrn_standards_interval_time 0
_diffrn_standards_number 0
_exptl_absorpt_coefficient_mu 0.236
_exptl_absorpt_correction_T_max 0.9860
_exptl_absorpt_correction_T_min 0.9283
_exptl_absorpt_correction_type multi-scan
_exptl_absorpt_process_details '(CrystalClear; Rigaku, 2005)'
_exptl_crystal_colour Colourless
_exptl_crystal_density_diffrn 1.386
_exptl_crystal_density_method 'not measured'
_exptl_crystal_description Needle
_exptl_crystal_F_000 648
_exptl_crystal_size_max 0.32
_exptl_crystal_size_mid 0.08
_exptl_crystal_size_min 0.06
_refine_diff_density_max 0.432
_refine_diff_density_min -0.496
_refine_ls_extinction_coef 0.026(3)
_refine_ls_extinction_expression Fc^*^=kFc[1+0.001xFc^2^\l^3^/sin(2\q)]^-1/4^
_refine_ls_extinction_method 'SHELXTL (Sheldrick, 2008)'
_refine_ls_goodness_of_fit_ref 1.057
_refine_ls_hydrogen_treatment mixed
_refine_ls_matrix_type full
_refine_ls_number_parameters 196
_refine_ls_number_reflns 3499
_refine_ls_number_restraints 0
_refine_ls_restrained_S_all 1.057
_refine_ls_R_factor_all 0.0787
_refine_ls_R_factor_gt 0.0594
_refine_ls_shift/su_max 0.001
_refine_ls_shift/su_mean 0.001
_refine_ls_structure_factor_coef Fsqd
_refine_ls_weighting_details 'calc w=1/[\s^2^(Fo^2^)+(0.0745P)^2^+0.5129P] where P=(Fo^2^+2Fc^2^)/3'
_refine_ls_weighting_scheme calc
_refine_ls_wR_factor_gt 0.1379
_refine_ls_wR_factor_ref 0.1518
_reflns_number_gt 2726
_reflns_number_total 3499
_reflns_threshold_expression I>2\s(I)
_cod_data_source_file rz2576.cif
_cod_data_source_block I
_cod_original_sg_symbol_H-M 'P 21/c'
_cod_database_code 2230130
_cod_database_fobs_code 2230130

loop_
_symmetry_equiv_pos_as_xyz
'x, y, z'
'-x, y+1/2, -z+1/2'
'-x, -y, -z'
'x, -y-1/2, z-1/2'

loop_
_atom_site_type_symbol
_atom_site_label
_atom_site_fract_x
_atom_site_fract_y
_atom_site_fract_z
_atom_site_U_iso_or_equiv
_atom_site_adp_type
_atom_site_calc_flag
_atom_site_refinement_flags
_atom_site_occupancy
_atom_site_disorder_assembly
_atom_site_disorder_group
S S1 0.19337(5) 0.19937(10) 0.28338(2) 0.02406(19) Uani d . 1 . .
N N1 0.1780(2) 0.9013(4) -0.01667(10) 0.0354(5) Uani d . 1 . .
N N2 0.19052(16) 0.2462(3) 0.21007(9) 0.0252(4) Uani d . 1 . .
O O1 0.01281(16) 0.7777(3) 0.04865(9) 0.0394(5) Uani d . 1 . .
O O2 0.12012(14) 0.4664(3) 0.08930(7) 0.0325(4) Uani d . 1 . .
O O3 0.29861(14) 0.2895(3) 0.32044(7) 0.0301(4) Uani d . 1 . .
O O4 0.08904(14) 0.2914(3) 0.29278(8) 0.0314(4) Uani d . 1 . .
C C1 0.0969(2) 0.6576(4) 0.05242(10) 0.0295(5) Uani d . 1 . .
C C2 0.1832(2) 0.7006(4) 0.01917(10) 0.0299(5) Uani d . 1 . .
C C3 0.2777(2) 0.5733(5) 0.01512(11) 0.0371(6) Uani d . 1 . .
H H3 0.3024 0.4271 0.0351 0.045 Uiso calc R 1 . .
C C4 0.3301(3) 0.7006(5) -0.02406(13) 0.0449(7) Uani d . 1 . .
H H4 0.3972 0.6562 -0.0356 0.054 Uiso calc R 1 . .
C C5 0.2671(2) 0.9020(5) -0.04295(12) 0.0423(7) Uani d . 1 . .
H H5 0.2834 1.0208 -0.0698 0.051 Uiso calc R 1 . .
C C6 0.0391(2) 0.4147(4) 0.12552(11) 0.0304(5) Uani d . 1 . .
H H6A -0.0368 0.3842 0.0977 0.036 Uiso calc R 1 . .
H H6B 0.0333 0.5495 0.1531 0.036 Uiso calc R 1 . .
C C7 0.08226(19) 0.1984(4) 0.16350(11) 0.0280(5) Uani d . 1 . .
H H7A 0.0249 0.1447 0.1852 0.034 Uiso calc R 1 . .
H H7B 0.0937 0.0696 0.1354 0.034 Uiso calc R 1 . .
C C8 0.29508(19) 0.2205(4) 0.19055(10) 0.0231(5) Uani d . 1 . .
C C9 0.37363(19) 0.4032(4) 0.20276(10) 0.0263(5) Uani d . 1 . .
H H9 0.3599 0.5392 0.2250 0.032 Uiso calc R 1 . .
C C10 0.4723(2) 0.3868(4) 0.18253(11) 0.0308(5) Uani d . 1 . .
H H10 0.5267 0.5107 0.1913 0.037 Uiso calc R 1 . .
C C11 0.4913(2) 0.1904(4) 0.14962(11) 0.0329(6) Uani d . 1 . .
H H11 0.5583 0.1806 0.1352 0.040 Uiso calc R 1 . .
C C12 0.4133(2) 0.0074(5) 0.13752(11) 0.0341(6) Uani d . 1 . .
H H12 0.4270 -0.1277 0.1150 0.041 Uiso calc R 1 . .
C C13 0.3151(2) 0.0214(4) 0.15835(10) 0.0295(5) Uani d . 1 . .
H H13 0.2619 -0.1048 0.1506 0.035 Uiso calc R 1 . .
C C14 0.1928(2) -0.1101(4) 0.29289(11) 0.0316(5) Uani d . 1 . .
H H14A 0.2586 -0.1786 0.2814 0.047 Uiso calc R 1 . .
H H14B 0.1231 -0.1759 0.2660 0.047 Uiso calc R 1 . .
H H14C 0.1962 -0.1478 0.3365 0.047 Uiso calc R 1 . .
H H1 0.121(3) 1.012(6) -0.0206(16) 0.065(10) Uiso d . 1 . .

loop_
_atom_site_aniso_label
_atom_site_aniso_U_11
_atom_site_aniso_U_22
_atom_site_aniso_U_33
_atom_site_aniso_U_12
_atom_site_aniso_U_13
_atom_site_aniso_U_23
S1 0.0248(3) 0.0244(3) 0.0239(3) 0.0005(2) 0.0077(2) -0.0002(2)
N1 0.0445(14) 0.0324(12) 0.0288(10) -0.0029(10) 0.0081(10) 0.0032(9)
N2 0.0218(10) 0.0319(10) 0.0218(9) -0.0014(8) 0.0049(7) 0.0011(8)
O1 0.0375(11) 0.0365(10) 0.0439(11) 0.0065(8) 0.0097(8) 0.0104(8)
O2 0.0333(10) 0.0382(10) 0.0274(8) 0.0055(7) 0.0099(7) 0.0094(7)
O3 0.0290(9) 0.0368(10) 0.0237(8) -0.0073(7) 0.0049(7) -0.0051(7)
O4 0.0298(9) 0.0341(10) 0.0338(9) 0.0056(7) 0.0146(7) 0.0006(7)
C1 0.0337(13) 0.0299(13) 0.0222(11) -0.0022(10) 0.0016(9) -0.0010(9)
C2 0.0358(13) 0.0310(13) 0.0208(11) -0.0030(10) 0.0031(9) -0.0015(9)
C3 0.0432(15) 0.0391(15) 0.0300(12) 0.0058(11) 0.0109(11) 0.0060(11)
C4 0.0486(17) 0.0525(18) 0.0385(15) 0.0028(13) 0.0202(13) 0.0049(13)
C5 0.0499(17) 0.0450(16) 0.0353(14) -0.0049(13) 0.0168(13) 0.0042(12)
C6 0.0265(12) 0.0386(14) 0.0264(11) 0.0009(10) 0.0074(9) 0.0034(10)
C7 0.0253(12) 0.0307(13) 0.0266(11) -0.0040(9) 0.0034(9) 0.0004(9)
C8 0.0249(11) 0.0241(11) 0.0204(10) 0.0007(8) 0.0057(8) 0.0026(8)
C9 0.0283(12) 0.0226(12) 0.0284(11) -0.0008(9) 0.0079(9) 0.0006(9)
C10 0.0266(12) 0.0324(13) 0.0343(12) -0.0013(9) 0.0093(10) 0.0061(10)
C11 0.0306(13) 0.0407(15) 0.0301(12) 0.0070(10) 0.0125(10) 0.0082(11)
C12 0.0395(14) 0.0352(14) 0.0295(12) 0.0060(11) 0.0124(10) -0.0014(10)
C13 0.0346(13) 0.0259(12) 0.0282(11) -0.0022(9) 0.0084(10) -0.0012(9)
C14 0.0322(13) 0.0274(12) 0.0352(13) 0.0017(9) 0.0085(10) 0.0053(10)

loop_
_atom_type_symbol
_atom_type_description
_atom_type_scat_dispersion_real
_atom_type_scat_dispersion_imag
_atom_type_scat_source
C C 0.0033 0.0016 'International Tables Vol C Tables 4.2.6.8 and 6.1.1.4'
H H 0.0000 0.0000 'International Tables Vol C Tables 4.2.6.8 and 6.1.1.4'
N N 0.0061 0.0033 'International Tables Vol C Tables 4.2.6.8 and 6.1.1.4'
O O 0.0106 0.0060 'International Tables Vol C Tables 4.2.6.8 and 6.1.1.4'
S S 0.1246 0.1234 'International Tables Vol C Tables 4.2.6.8 and 6.1.1.4'

loop_
_geom_angle_atom_site_label_1
_geom_angle_atom_site_label_2
_geom_angle_atom_site_label_3
_geom_angle_site_symmetry_1
_geom_angle_site_symmetry_3
_geom_angle
_geom_angle_publ_flag
O3 S1 O4 . . 119.10(11) ?
O3 S1 N2 . . 107.77(10) ?
O4 S1 N2 . . 106.58(10) ?
O3 S1 C14 . . 108.31(11) ?
O4 S1 C14 . . 108.16(11) ?
N2 S1 C14 . . 106.23(11) ?
C5 N1 C2 . . 108.9(2) ?
C5 N1 H1 . . 129(2) ?
C2 N1 H1 . . 122(2) ?
C8 N2 C7 . . 117.97(18) ?
C8 N2 S1 . . 118.48(15) ?
C7 N2 S1 . . 117.10(15) ?
C1 O2 C6 . . 115.53(18) ?
O1 C1 O2 . . 122.5(2) ?
O1 C1 C2 . . 125.4(2) ?
O2 C1 C2 . . 112.1(2) ?
N1 C2 C3 . . 108.1(2) ?
N1 C2 C1 . . 119.8(2) ?
C3 C2 C1 . . 132.1(2) ?
C2 C3 C4 . . 106.8(2) ?
C2 C3 H3 . . 126.6 ?
C4 C3 H3 . . 126.6 ?
C5 C4 C3 . . 107.9(2) ?
C5 C4 H4 . . 126.0 ?
C3 C4 H4 . . 126.0 ?
N1 C5 C4 . . 108.2(2) ?
N1 C5 H5 . . 125.9 ?
C4 C5 H5 . . 125.9 ?
O2 C6 C7 . . 106.41(18) ?
O2 C6 H6A . . 110.4 ?
C7 C6 H6A . . 110.4 ?
O2 C6 H6B . . 110.4 ?
C7 C6 H6B . . 110.4 ?
H6A C6 H6B . . 108.6 ?
N2 C7 C6 . . 111.57(19) ?
N2 C7 H7A . . 109.3 ?
C6 C7 H7A . . 109.3 ?
N2 C7 H7B . . 109.3 ?
C6 C7 H7B . . 109.3 ?
H7A C7 H7B . . 108.0 ?
C13 C8 C9 . . 120.2(2) ?
C13 C8 N2 . . 121.0(2) ?
C9 C8 N2 . . 118.8(2) ?
C10 C9 C8 . . 119.9(2) ?
C10 C9 H9 . . 120.0 ?
C8 C9 H9 . . 120.0 ?
C11 C10 C9 . . 119.9(2) ?
C11 C10 H10 . . 120.1 ?
C9 C10 H10 . . 120.1 ?
C10 C11 C12 . . 120.4(2) ?
C10 C11 H11 . . 119.8 ?
C12 C11 H11 . . 119.8 ?
C11 C12 C13 . . 120.0(2) ?
C11 C12 H12 . . 120.0 ?
C13 C12 H12 . . 120.0 ?
C8 C13 C12 . . 119.6(2) ?
C8 C13 H13 . . 120.2 ?
C12 C13 H13 . . 120.2 ?
S1 C14 H14A . . 109.5 ?
S1 C14 H14B . . 109.5 ?
H14A C14 H14B . . 109.5 ?
S1 C14 H14C . . 109.5 ?
H14A C14 H14C . . 109.5 ?
H14B C14 H14C . . 109.5 ?

loop_
_geom_bond_atom_site_label_1
_geom_bond_atom_site_label_2
_geom_bond_site_symmetry_2
_geom_bond_distance
_geom_bond_publ_flag
S1 O3 . 1.4325(17) ?
S1 O4 . 1.4363(17) ?
S1 N2 . 1.6376(19) ?
S1 C14 . 1.762(3) ?
N1 C5 . 1.354(3) ?
N1 C2 . 1.377(3) ?
N1 H1 . 0.92(3) ?
N2 C8 . 1.452(3) ?
N2 C7 . 1.483(3) ?
O1 C1 . 1.215(3) ?
O2 C1 . 1.342(3) ?
O2 C6 . 1.450(3) ?
C1 C2 . 1.447(3) ?
C2 C3 . 1.379(3) ?
C3 C4 . 1.399(4) ?
C3 H3 . 0.9500 ?
C4 C5 . 1.378(4) ?
C4 H4 . 0.9500 ?
C5 H5 . 0.9500 ?
C6 C7 . 1.503(3) ?
C6 H6A . 0.9900 ?
C6 H6B . 0.9900 ?
C7 H7A . 0.9900 ?
C7 H7B . 0.9900 ?
C8 C13 . 1.386(3) ?
C8 C9 . 1.388(3) ?
C9 C10 . 1.387(3) ?
C9 H9 . 0.9500 ?
C10 C11 . 1.379(4) ?
C10 H10 . 0.9500 ?
C11 C12 . 1.384(4) ?
C11 H11 . 0.9500 ?
C12 C13 . 1.389(3) ?
C12 H12 . 0.9500 ?
C13 H13 . 0.9500 ?
C14 H14A . 0.9800 ?
C14 H14B . 0.9800 ?
C14 H14C . 0.9800 ?

loop_
_geom_hbond_atom_site_label_D
_geom_hbond_atom_site_label_H
_geom_hbond_atom_site_label_A
_geom_hbond_site_symmetry_A
_geom_hbond_distance_DH
_geom_hbond_distance_HA
_geom_hbond_distance_DA
_geom_hbond_angle_DHA
_geom_hbond_publ_flag
N1 H1 O1 3_575 0.92(4) 1.99(4) 2.894(3) 167(3) y
C6 H6B O4 2_555 0.99 2.53 3.415(3) 148 y
C7 H7A O4 2_545 0.99 2.55 3.406(3) 145 y
C7 H7B O1 1_545 0.99 2.54 3.431(3) 150 y
C6 H6A Cg1 3_565 0.99 2.91 3.899(3) 173 y

loop_
_geom_torsion_atom_site_label_1
_geom_torsion_atom_site_label_2
_geom_torsion_atom_site_label_3
_geom_torsion_atom_site_label_4
_geom_torsion_site_symmetry_1
_geom_torsion_site_symmetry_2
_geom_torsion_site_symmetry_3
_geom_torsion_site_symmetry_4
_geom_torsion
_geom_torsion_publ_flag
O3 S1 N2 C8 . . . . 37.3(2) ?
O4 S1 N2 C8 . . . . 166.21(16) ?
C14 S1 N2 C8 . . . . -78.62(19) ?
O3 S1 N2 C7 . . . . -171.42(16) ?
O4 S1 N2 C7 . . . . -42.50(19) ?
C14 S1 N2 C7 . . . . 72.67(18) ?
C6 O2 C1 O1 . . . . -1.2(3) ?
C6 O2 C1 C2 . . . . 178.48(19) ?
C5 N1 C2 C3 . . . . 0.0(3) ?
C5 N1 C2 C1 . . . . -179.9(2) ?
O1 C1 C2 N1 . . . . 5.3(4) ?
O2 C1 C2 N1 . . . . -174.4(2) ?
O1 C1 C2 C3 . . . . -174.7(3) ?
O2 C1 C2 C3 . . . . 5.7(4) ?
N1 C2 C3 C4 . . . . 0.0(3) ?
C1 C2 C3 C4 . . . . 179.9(3) ?
C2 C3 C4 C5 . . . . 0.1(3) ?
C2 N1 C5 C4 . . . . 0.1(3) ?
C3 C4 C5 N1 . . . . -0.1(3) ?
C1 O2 C6 C7 . . . . -179.25(19) ?
C8 N2 C7 C6 . . . . -86.7(2) ?
S1 N2 C7 C6 . . . . 121.87(18) ?
O2 C6 C7 N2 . . . . 65.8(2) ?
C7 N2 C8 C13 . . . . -47.9(3) ?
S1 N2 C8 C13 . . . . 103.1(2) ?
C7 N2 C8 C9 . . . . 129.8(2) ?
S1 N2 C8 C9 . . . . -79.1(2) ?
C13 C8 C9 C10 . . . . 0.2(3) ?
N2 C8 C9 C10 . . . . -177.6(2) ?
C8 C9 C10 C11 . . . . 0.8(3) ?
C9 C10 C11 C12 . . . . -1.1(4) ?
C10 C11 C12 C13 . . . . 0.2(4) ?
C9 C8 C13 C12 . . . . -1.0(3) ?
N2 C8 C13 C12 . . . . 176.7(2) ?
C11 C12 C13 C8 . . . . 0.8(4) ?

loop_
_cod_related_entry_id
_cod_related_entry_database
_cod_related_entry_code
1 ChemSpider 30656664
